data_9007483
loop_
_publ_author_name
'Baur, W. H.'

_publ_section_title
;
 On the crystal chemistry of salt hydrates. IV. The refinement of the crystal
 structure of MgSO4*7H2O (epsomite)
 Note: Mg z-coordinate altered in order to reproduce Mg-O bond lengths
;
_journal_issue 11
_journal_name_full 'Acta Crystallographica'
_journal_page_first 1361
_journal_page_last 1369
_journal_paper_doi 10.1107/S0365110X64003449
_journal_volume 17
_journal_year 1964
_chemical_compound_source Synthetic
_chemical_formula_sum 'H14 Mg O11 S'
_chemical_name_mineral Epsomite
_space_group_IT_number 19
_symmetry_space_group_name_Hall 'P 2ac 2ab'
_symmetry_space_group_name_H-M 'P 21 21 21'
_cell_angle_alpha 90
_cell_angle_beta 90
_cell_angle_gamma 90
_cell_formula_units_Z 4
_cell_length_a 11.868
_cell_length_b 11.996
_cell_length_c 6.857
_cell_volume 976.221
_database_code_amcsd 0009290
_exptl_crystal_density_diffrn 1.677
_cod_depositor_comments
;
  Z value inserted to be consistent with given formula
   Water oxygen renamed so they are recognized as such
                               Miguel.
;
_cod_original_formula_sum 'Mg S O11 H14'
_cod_database_code 9007483

loop_
_space_group_symop_operation_xyz
x,y,z
-x,1/2+y,1/2-z
1/2+x,1/2-y,-z
1/2-x,-y,1/2+z

loop_
_atom_site_aniso_label
_atom_site_aniso_U_11
_atom_site_aniso_U_22
_atom_site_aniso_U_33
_atom_site_aniso_U_12
_atom_site_aniso_U_13
_atom_site_aniso_U_23
Mg 0.01213 0.01531 0.01096 0.00144 -0.00082 0.00042
S 0.01213 0.01604 0.01096 -0.00216 -0.00124 -0.00042
O1 0.04852 0.01895 0.03216 -0.01442 -0.00948 0.00000
O2 0.01284 0.04155 0.02501 0.00288 0.00124 0.00458
O3 0.02069 0.04593 0.01667 -0.01370 0.00536 -0.00667
O4 0.02283 0.02260 0.02763 0.00216 -0.00289 0.00750
O21 0.01784 0.03718 0.02096 0.01154 -0.00082 -0.00292
O22 0.01427 0.02479 0.01858 -0.00216 0.00124 -0.00667
O23 0.01998 0.03426 0.02025 -0.00072 0.00289 0.01042
O24 0.02283 0.03645 0.02644 0.01947 -0.00948 -0.01042
O25 0.02783 0.02114 0.01834 -0.00361 -0.00165 -0.00417
O26 0.02426 0.03426 0.01953 -0.00216 0.00412 0.01042
O27 0.03925 0.02552 0.02906 0.00288 0.00660 0.00292

loop_
_atom_site_label
_atom_site_fract_x
_atom_site_fract_y
_atom_site_fract_z
Mg 0.42290 0.10630 0.04030
S 0.72660 0.18390 0.49050
O1 0.68530 0.07500 0.42790
O2 0.85060 0.18680 0.48210
O3 0.68840 0.20630 0.69040
O4 0.68080 0.27160 0.36050
O21 0.26550 0.17460 0.00380
O22 0.47160 0.24780 0.19920
O23 0.46910 0.17580 0.77960
O24 0.58280 0.04630 0.07730
O25 0.37610 0.96200 0.88890
O26 0.36220 0.03420 0.29070
O27 0.49160 0.43770 0.93840
H1 0.24400 0.22900 0.10500
H2 0.23400 0.20600 0.88800
H3 0.43500 0.27000 0.33000
H4 0.53300 0.24600 0.26800
H5 0.41900 0.23400 0.66400
H6 0.54900 0.18800 0.75500
H7 0.63200 0.05500 0.21200
H8 0.60000 0.98300 0.02500
H9 0.35600 0.90600 0.96100
H10 0.42800 0.94600 0.76800
H11 0.28100 0.03300 0.32000
H12 0.38500 0.00800 0.41400
H13 0.43100 0.49200 0.97500
H14 0.46500 0.37000 0.00800

loop_
_cod_related_entry_id
_cod_related_entry_database
_cod_related_entry_code
1 MPOD 1000246
2 AMCSD 0009290
